data_9011295
loop_
_publ_author_name
'Harding, M. M.'
'Kariuki, B. M.'
'Cernik, R.'
'Cressey, G.'

_publ_section_title
;
 The structure of aurichalcite, (Cu,Zn)5(OH)6(CO3)2, determined from
 a microcrystal
;
_journal_issue 6
_journal_name_full 'Acta Crystallographica, Section B'
_journal_page_first 673
_journal_page_last 676
_journal_paper_doi 10.1107/S0108768194007470
_journal_volume 50
_journal_year 1994
_chemical_formula_sum 'C2 H4 Cu2 O12 Zn3'
_chemical_name_mineral Aurichalcite
_space_group_IT_number 11
_symmetry_space_group_name_Hall '-P 2yb'
_symmetry_space_group_name_H-M 'P 1 21/m 1'
_cell_angle_alpha 90
_cell_angle_beta 101.04
_cell_angle_gamma 90
_cell_formula_units_Z 2
_cell_length_a 13.82
_cell_length_b 6.419
_cell_length_c 5.29
_cell_volume 460.594
_cod_duplicate_entry 2101233
_cod_data_source_file 09040.cif
_cod_data_source_block global
_cod_original_formula_sum 'Cu2 Zn3 O12 C2 H4'
_cod_database_code 9011295

loop_
_symmetry_equiv_pos_as_xyz
x,y,z
x,1/2-y,z
-x,1/2+y,-z
-x,-y,-z

loop_
_atom_site_label
_atom_site_fract_x
_atom_site_fract_y
_atom_site_fract_z
_atom_site_occupancy
_atom_site_U_iso_or_equiv
_atom_site_type_symbol
_atom_site_attached_hydrogens
Cu1 0.23710 0.75000 0.92820 0.50000 0.00900 Cu 0
Zn1 0.23710 0.75000 0.92820 0.50000 0.00900 Zn 0
Cu2 0.24780 0.49720 0.42060 0.50000 0.00900 Cu 0
Zn2 0.24780 0.49720 0.42060 0.50000 0.00900 Zn 0
Zn3 0.12420 0.25000 0.86550 1.00000 0.00900 Zn 0
Cu4 0.39130 0.25000 0.88390 0.50000 0.00900 Cu 0
Zn4 0.39130 0.25000 0.88390 0.50000 0.00900 Zn 0
O-H1 0.31150 0.75000 0.29900 1.00000 0.00600 O 1
O-H2 0.32820 0.98270 0.76070 1.00000 0.00400 O 1
O-H3 0.18040 0.25000 0.54460 1.00000 0.00700 O 1
O-H4 0.16170 0.00090 0.07110 1.00000 0.01200 O 1
C1 0.44490 0.25000 0.36530 1.00000 ? C 0
O11 0.35150 0.25000 0.29810 1.00000 0.01800 O 0
O12 0.48630 0.25000 0.60910 1.00000 0.04000 O 0
O13 0.50090 0.25000 0.19640 1.00000 0.01100 O 0
C2 0.05360 0.75000 0.51410 1.00000 ? C 0
O21 0.15210 0.75000 0.59160 1.00000 0.00800 O 0
O22 0.01830 0.75000 0.27370 1.00000 0.00700 O 0
O23 0.00600 0.75000 0.69900 1.00000 0.02200 O 0

loop_
_cod_changelog_entry_id
_cod_changelog_entry_author
_cod_changelog_entry_date
_cod_changelog_entry_text
1
;cod-tools version 3.8.0
Id: cif_guess_AMCSD_atom_types 9581 2023-05-17 12:35:41Z saulius
;
2023-05-18T11:41:29+03:00
;Derived atom types and hydrogen counts
from atom names that follow the AMCSD naming convention
(Wat == water, O-H == hydroxyl).
;
